data_8100239
loop_
_publ_author_name
'Mizuguchi, Jin'

_publ_section_title
;
Refinement of the crystal structure of \a-1,4-dioxo-3,6-diphenylpyrrolo- 
[3,4-c]pyrrole-2,5(1H,4H)-dicarboxylic acid bis(1,1-dimethylethyl) 
ester, C~28~H~28~N~2~O~6~
;
_journal_issue 1
_journal_name_full 'Zeitschrift f\"ur Kristallographie - New Crystal Structures'
_journal_page_first 134
_journal_page_last 136
_journal_volume 218
_journal_year 2003
_chemical_formula_moiety 'C28 H28 N2 O6 '
_chemical_formula_structural 'C28 H28 N2 O6 '
_chemical_formula_sum 'C28 H28 N2 O6'
_chemical_formula_weight 488.54
_space_group_IT_number 14
_symmetry_cell_setting monoclinic
_symmetry_space_group_name_Hall '-P 2yn'
_symmetry_space_group_name_H-M 'P 1 21/n 1'
_cell_angle_alpha 90
_cell_angle_beta 94.64(1)
_cell_angle_gamma 90
_cell_formula_units_Z 6
_cell_length_a 10.437(2)
_cell_length_b 21.367(4)
_cell_length_c 16.799(3)
_cell_measurement_temperature 93
_cell_volume 3734(1)
_exptl_crystal_density_diffrn 1.303
_cod_original_sg_symbol_H-M 'P 21/n'
_cod_original_formula_sum 'C28 H28 N2 O6 '
_cod_database_code 8100239

loop_
_symmetry_equiv_pos_as_xyz
x,y,z
1/2-x,1/2+y,1/2-z
-x,-y,-z
1/2+x,1/2-y,1/2+z

loop_
_atom_site_label
_atom_site_type_symbol
_atom_site_fract_x
_atom_site_fract_y
_atom_site_fract_z
_atom_site_U_iso_or_equiv
_atom_site_adp_type
_atom_site_occupancy
_atom_site_calc_flag
_atom_site_refinement_flags
_atom_site_disorder_assembly
_atom_site_disorder_group
O(1) O -0.2383(2) 0.5801(1) 0.7230(1) 0.0394(9) Uani 1.00 d . . .
O(2) O 0.2380(2) 0.4625(1) 0.8668(1) 0.0371(9) Uani 1.00 d . . .
O(3) O 0.0531(2) 0.6957(1) 0.7018(1) 0.0418(9) Uani 1.00 d . . .
O(4) O -0.1241(2) 0.6629(1) 0.6257(1) 0.0380(9) Uani 1.00 d . . .
O(5) O -0.0503(2) 0.3531(1) 0.9214(1) 0.0414(9) Uani 1.00 d . . .
O(6) O 0.1259(2) 0.3989(1) 0.9852(1) 0.0395(9) Uani 1.00 d . . .
O(7) O 0.7388(2) 0.0657(1) 0.0584(1) 0.0390(9) Uani 1.00 d . . .
O(8) O 0.5071(2) 0.0992(1) 0.2140(1) 0.0379(9) Uani 1.00 d . . .
O(9) O 0.6086(2) 0.1652(1) 0.1346(1) 0.0339(9) Uani 1.00 d . . .
N(1) N -0.0161(3) 0.5933(1) 0.7050(2) 0.032(1) Uani 1.00 d . . .
N(2) N 0.0176(3) 0.4517(1) 0.8860(2) 0.034(1) Uani 1.00 d . . .
N(3) N 0.5219(3) 0.0776(1) 0.0809(2) 0.029(1) Uani 1.00 d . . .
C(1) C -0.1259(4) 0.5653(2) 0.7400(2) 0.035(1) Uani 1.00 d . . .
C(2) C 0.0998(4) 0.5672(2) 0.7392(2) 0.032(1) Uani 1.00 d . . .
C(3) C 0.0690(4) 0.5244(2) 0.7942(2) 0.031(1) Uani 1.00 d . . .
C(4) C 0.1259(4) 0.4785(2) 0.8494(2) 0.033(1) Uani 1.00 d . . .
C(5) C -0.0996(4) 0.4760(2) 0.8504(2) 0.028(1) Uani 1.00 d . . .
C(6) C -0.0669(4) 0.5202(2) 0.7961(2) 0.028(1) Uani 1.00 d . . .
C(7) C 0.2251(4) 0.5835(2) 0.7120(2) 0.030(1) Uani 1.00 d . . .
C(8) C 0.2378(3) 0.6052(2) 0.6350(2) 0.033(1) Uani 1.00 d . . .
C(9) C 0.3596(4) 0.6156(2) 0.6094(2) 0.039(1) Uani 1.00 d . . .
C(10) C 0.4673(4) 0.6046(2) 0.6604(2) 0.037(1) Uani 1.00 d . . .
C(11) C 0.4565(4) 0.5835(2) 0.7366(2) 0.036(1) Uani 1.00 d . . .
C(12) C 0.3354(4) 0.5723(2) 0.7627(2) 0.036(1) Uani 1.00 d . . .
C(13) C -0.2267(4) 0.4590(2) 0.8741(2) 0.032(1) Uani 1.00 d . . .
C(14) C -0.2456(4) 0.4510(2) 0.9540(2) 0.037(1) Uani 1.00 d . . .
C(15) C -0.3707(4) 0.4399(2) 0.9752(2) 0.041(1) Uani 1.00 d . . .
C(16) C -0.4713(3) 0.4343(2) 0.9167(2) 0.038(1) Uani 1.00 d . . .
C(17) C -0.4495(4) 0.4413(2) 0.8377(2) 0.037(1) Uani 1.00 d . . .
C(18) C -0.3274(4) 0.4530(2) 0.8148(2) 0.032(1) Uani 1.00 d . . .
C(19) C -0.0240(4) 0.6567(2) 0.6774(2) 0.035(1) Uani 1.00 d . . .
C(20) C -0.1672(4) 0.7269(2) 0.6001(2) 0.039(2) Uani 1.00 d . . .
C(21) C -0.0678(4) 0.7566(2) 0.5527(2) 0.051(2) Uani 1.00 d . . .
C(22) C -0.1916(4) 0.7655(2) 0.6733(2) 0.054(2) Uani 1.00 d . . .
C(23) C -0.2884(4) 0.7135(2) 0.5504(2) 0.048(2) Uani 1.00 d . . .
C(24) C 0.0256(4) 0.3953(2) 0.9321(2) 0.036(1) Uani 1.00 d . . .
C(25) C 0.1632(4) 0.3430(2) 1.0364(2) 0.038(1) Uani 1.00 d . . .
C(26) C 0.2851(4) 0.3667(2) 1.0820(2) 0.049(1) Uani 1.00 d . . .
C(27) C 0.1911(4) 0.2881(2) 0.9843(2) 0.048(1) Uani 1.00 d . . .
C(28) C 0.0599(4) 0.3315(2) 1.0907(2) 0.045(1) Uani 1.00 d . . .
C(29) C 0.4334(3) -0.0008(2) 0.0075(2) 0.026(1) Uani 1.00 d . . .
C(30) C 0.4062(4) 0.0450(2) 0.0596(2) 0.031(1) Uani 1.00 d . . .
C(31) C 0.6268(4) 0.0492(2) 0.0438(2) 0.029(1) Uani 1.00 d . . .
C(32) C 0.2809(4) 0.0666(2) 0.0842(2) 0.028(1) Uani 1.00 d . . .
C(33) C 0.1773(4) 0.0245(2) 0.0775(2) 0.030(1) Uani 1.00 d . . .
C(34) C 0.0535(4) 0.0455(2) 0.0918(2) 0.032(1) Uani 1.00 d . . .
C(35) C 0.0363(3) 0.1058(2) 0.1131(2) 0.033(1) Uani 1.00 d . . .
C(36) C 0.1357(4) 0.1485(2) 0.1207(2) 0.035(1) Uani 1.00 d . . .
C(37) C 0.2589(4) 0.1276(2) 0.1062(2) 0.034(1) Uani 1.00 d . . .
C(38) C 0.5451(4) 0.1147(2) 0.1517(3) 0.035(1) Uani 1.00 d . . .
C(39) C 0.6573(4) 0.2090(2) 0.2015(2) 0.032(1) Uani 1.00 d . . .
C(40) C 0.7251(4) 0.2583(2) 0.1568(2) 0.059(2) Uani 1.00 d . . .
C(41) C 0.7494(4) 0.1738(2) 0.2579(2) 0.038(1) Uani 1.00 d . . .
C(42) C 0.5459(4) 0.2359(2) 0.2396(2) 0.056(2) Uani 1.00 d . . .
H(1) H 0.1601 0.6148 0.5991 0.0434 Uiso 1.00 calc . . .
H(2) H 0.3681 0.6302 0.5540 0.0491 Uiso 1.00 calc . . .
H(3) H 0.5524 0.6127 0.6418 0.0487 Uiso 1.00 calc . . .
H(4) H 0.5341 0.5748 0.7724 0.0447 Uiso 1.00 calc . . .
H(5) H 0.3267 0.5577 0.8180 0.0431 Uiso 1.00 calc . . .
H(6) H -0.1739 0.4556 0.9967 0.0439 Uiso 1.00 calc . . .
H(7) H -0.3849 0.4339 1.0317 0.0493 Uiso 1.00 calc . . .
H(8) H -0.5599 0.4270 0.9327 0.0476 Uiso 1.00 calc . . .
H(9) H -0.5207 0.4365 0.7965 0.0450 Uiso 1.00 calc . . .
H(10) H -0.3123 0.4601 0.7589 0.0401 Uiso 1.00 calc . . .
H(11) H 0.0136 0.7605 0.5832 0.0561 Uiso 1.00 calc . . .
H(12) H -0.0534 0.7326 0.5054 0.0561 Uiso 1.00 calc . . .
H(13) H -0.0916 0.7986 0.5339 0.0561 Uiso 1.00 calc . . .
H(14) H -0.1144 0.7693 0.7084 0.0631 Uiso 1.00 calc . . .
H(15) H -0.2200 0.8076 0.6598 0.0631 Uiso 1.00 calc . . .
H(16) H -0.2561 0.7467 0.7031 0.0631 Uiso 1.00 calc . . .
H(17) H -0.3291 0.7515 0.5270 0.0558 Uiso 1.00 calc . . .
H(18) H -0.2732 0.6870 0.5050 0.0558 Uiso 1.00 calc . . .
H(19) H -0.3512 0.6933 0.5794 0.0558 Uiso 1.00 calc . . .
H(20) H 0.3219 0.3365 1.1187 0.0598 Uiso 1.00 calc . . .
H(21) H 0.3479 0.3787 1.0466 0.0598 Uiso 1.00 calc . . .
H(22) H 0.2669 0.4040 1.1131 0.0598 Uiso 1.00 calc . . .
H(23) H 0.1163 0.2777 0.9484 0.0500 Uiso 1.00 calc . . .
H(24) H 0.2596 0.2974 0.9505 0.0500 Uiso 1.00 calc . . .
H(25) H 0.2149 0.2513 1.0140 0.0500 Uiso 1.00 calc . . .
H(26) H 0.0458 0.3676 1.1237 0.0475 Uiso 1.00 calc . . .
H(27) H -0.0213 0.3232 1.0602 0.0475 Uiso 1.00 calc . . .
H(28) H 0.0780 0.2967 1.1253 0.0475 Uiso 1.00 calc . . .
H(29) H 0.1917 -0.0195 0.0619 0.0391 Uiso 1.00 calc . . .
H(30) H -0.0189 0.0152 0.0880 0.0425 Uiso 1.00 calc . . .
H(31) H -0.0514 0.1206 0.1208 0.0404 Uiso 1.00 calc . . .
H(32) H 0.1234 0.1921 0.1379 0.0468 Uiso 1.00 calc . . .
H(33) H 0.3319 0.1567 0.1116 0.0464 Uiso 1.00 calc . . .
H(34) H 0.7954 0.2407 0.1277 0.0673 Uiso 1.00 calc . . .
H(35) H 0.6690 0.2791 0.1160 0.0673 Uiso 1.00 calc . . .
H(36) H 0.7646 0.2910 0.1901 0.0673 Uiso 1.00 calc . . .
H(37) H 0.7090 0.1389 0.2822 0.0402 Uiso 1.00 calc . . .
H(38) H 0.8225 0.1583 0.2333 0.0402 Uiso 1.00 calc . . .
H(39) H 0.7839 0.2003 0.3027 0.0402 Uiso 1.00 calc . . .
H(40) H 0.5736 0.2648 0.2834 0.0669 Uiso 1.00 calc . . .
H(41) H 0.4901 0.2599 0.2029 0.0669 Uiso 1.00 calc . . .
H(42) H 0.4951 0.2045 0.2628 0.0669 Uiso 1.00 calc . . .

loop_
_atom_site_aniso_label
_atom_site_aniso_U_11
_atom_site_aniso_U_22
_atom_site_aniso_U_33
_atom_site_aniso_U_12
_atom_site_aniso_U_13
_atom_site_aniso_U_23
O(1) 0.029(2) 0.044(2) 0.045(2) 0.003(1) -0.001(1) 0.009(1)
O(2) 0.023(2) 0.047(2) 0.041(2) 0.006(1) -0.003(1) 0.006(1)
O(3) 0.035(2) 0.038(2) 0.050(2) 0.000(2) -0.007(2) -0.001(2)
O(4) 0.026(2) 0.035(2) 0.052(2) 0.006(2) -0.002(1) 0.008(2)
O(5) 0.037(2) 0.041(2) 0.046(2) -0.008(2) 0.001(1) -0.005(2)
O(6) 0.037(2) 0.040(2) 0.039(2) -0.001(2) -0.008(1) 0.009(2)
O(7) 0.027(2) 0.040(2) 0.049(2) -0.005(2) 0.001(1) -0.009(1)
O(8) 0.033(2) 0.049(2) 0.032(2) -0.007(1) 0.008(1) 0.005(2)
O(9) 0.043(2) 0.029(2) 0.030(2) -0.012(1) 0.005(1) -0.003(1)
N(1) 0.032(2) 0.023(2) 0.040(2) -0.008(2) 0.008(2) 0.005(2)
N(2) 0.034(2) 0.031(2) 0.035(2) 0.001(2) -0.001(2) 0.013(2)
N(3) 0.020(2) 0.030(2) 0.035(2) -0.002(2) -0.001(2) -0.012(2)
C(1) 0.031(3) 0.034(3) 0.039(3) 0.001(2) -0.002(2) -0.005(2)
C(2) 0.021(2) 0.033(3) 0.041(3) 0.005(2) 0.002(2) 0.006(2)
C(3) 0.026(3) 0.032(3) 0.035(3) 0.001(2) -0.004(2) 0.008(2)
C(4) 0.027(3) 0.035(3) 0.036(3) -0.004(2) 0.000(2) -0.006(2)
C(5) 0.029(3) 0.028(3) 0.028(3) 0.006(2) -0.002(2) -0.007(2)
C(6) 0.028(3) 0.024(3) 0.031(3) 0.006(2) 0.004(2) 0.002(2)
C(7) 0.031(3) 0.027(3) 0.034(3) -0.001(2) 0.007(2) -0.001(2)
C(8) 0.029(3) 0.036(3) 0.034(3) 0.004(2) 0.000(2) 0.002(2)
C(9) 0.034(3) 0.047(3) 0.037(3) 0.000(2) 0.006(2) 0.006(2)
C(10) 0.036(3) 0.032(3) 0.044(3) -0.003(2) 0.007(2) 0.003(2)
C(11) 0.030(3) 0.038(3) 0.041(3) 0.004(2) -0.001(2) 0.008(2)
C(12) 0.042(3) 0.033(3) 0.033(3) 0.007(2) 0.005(2) 0.004(2)
C(13) 0.029(3) 0.027(3) 0.043(3) 0.000(2) 0.011(2) 0.003(2)
C(14) 0.031(3) 0.048(3) 0.032(3) 0.004(2) 0.001(2) -0.005(2)
C(15) 0.038(3) 0.056(3) 0.029(3) -0.003(3) 0.009(2) -0.002(2)
C(16) 0.026(3) 0.040(3) 0.048(3) 0.000(2) 0.006(2) 0.005(2)
C(17) 0.027(3) 0.044(3) 0.042(3) 0.001(2) 0.006(2) 0.006(2)
C(18) 0.029(2) 0.036(3) 0.030(2) -0.001(2) 0.001(2) 0.011(2)
C(19) 0.023(3) 0.047(3) 0.034(3) 0.005(2) 0.005(2) -0.003(3)
C(20) 0.037(3) 0.041(3) 0.041(3) 0.003(2) 0.007(2) 0.015(3)
C(21) 0.054(3) 0.054(3) 0.048(3) -0.002(3) 0.017(2) 0.007(3)
C(22) 0.062(3) 0.048(3) 0.054(3) 0.014(3) 0.008(3) -0.002(2)
C(23) 0.040(3) 0.056(3) 0.049(3) 0.006(3) 0.002(2) 0.005(2)
C(24) 0.031(3) 0.039(3) 0.039(3) 0.006(2) 0.009(2) -0.001(3)
C(25) 0.036(3) 0.042(3) 0.035(3) 0.001(3) 0.007(2) 0.008(2)
C(26) 0.030(3) 0.068(3) 0.046(3) 0.006(2) -0.001(2) 0.017(3)
C(27) 0.060(3) 0.045(3) 0.038(3) 0.017(3) 0.009(2) 0.017(2)
C(28) 0.054(3) 0.044(3) 0.037(3) 0.000(3) 0.009(2) 0.002(2)
C(29) 0.025(2) 0.025(2) 0.030(2) 0.000(2) 0.002(2) -0.003(2)
C(30) 0.031(3) 0.023(3) 0.038(3) -0.004(2) -0.001(2) 0.005(2)
C(31) 0.032(3) 0.025(3) 0.029(3) -0.004(2) 0.000(2) 0.000(2)
C(32) 0.025(2) 0.028(3) 0.031(2) -0.005(2) 0.001(2) -0.007(2)
C(33) 0.035(3) 0.027(3) 0.028(3) 0.000(2) -0.001(2) -0.003(2)
C(34) 0.036(3) 0.026(3) 0.036(3) -0.004(2) 0.004(2) -0.002(2)
C(35) 0.020(2) 0.045(3) 0.032(3) 0.005(2) 0.001(2) -0.003(2)
C(36) 0.039(3) 0.032(3) 0.035(3) 0.008(2) 0.002(2) -0.002(2)
C(37) 0.027(2) 0.034(3) 0.039(3) -0.005(2) -0.004(2) -0.003(2)
C(38) 0.022(3) 0.034(3) 0.048(3) 0.003(2) 0.002(2) 0.005(3)
C(39) 0.039(3) 0.024(3) 0.033(3) -0.005(2) 0.001(2) 0.000(2)
C(40) 0.086(4) 0.049(3) 0.040(3) -0.028(3) -0.004(3) -0.004(2)
C(41) 0.043(3) 0.041(3) 0.029(3) -0.009(2) 0.003(2) -0.003(2)
C(42) 0.060(3) 0.053(3) 0.054(3) 0.000(3) 0.005(3) -0.018(3)

loop_
_geom_bond_atom_site_label_1
_geom_bond_atom_site_label_2
_geom_bond_distance
_geom_bond_site_symmetry_1
_geom_bond_site_symmetry_2
_geom_bond_publ_flag
O(1) C(1) 1.225(4) . . yes
O(2) C(4) 1.231(4) . . yes
O(3) C(19) 1.207(4) . . yes
O(4) C(19) 1.309(4) . . yes
O(4) C(20) 1.491(4) . . yes
O(5) C(24) 1.204(4) . . yes
O(6) C(24) 1.321(4) . . yes
O(6) C(25) 1.505(4) . . yes
O(7) C(31) 1.227(4) . . yes
O(8) C(38) 1.196(4) . . yes
O(9) C(38) 1.310(4) . . yes
O(9) C(39) 1.519(4) . . yes
N(1) C(1) 1.458(4) . . yes
N(1) C(2) 1.411(4) . . yes
N(1) C(19) 1.432(4) . . yes
N(2) C(4) 1.447(4) . . yes
N(2) C(5) 1.417(4) . . yes
N(2) C(24) 1.430(4) . . yes
N(3) C(30) 1.415(4) . . yes
N(3) C(31) 1.439(4) . . yes
N(3) C(38) 1.433(4) . . yes
C(1) C(6) 1.450(4) . . yes
C(2) C(3) 1.357(4) . . yes
C(2) C(7) 1.462(4) . . yes
C(3) C(4) 1.445(4) . . yes
C(3) C(6) 1.424(4) . . yes
C(5) C(6) 1.375(4) . . yes
C(5) C(13) 1.462(4) . . yes
C(7) C(8) 1.390(4) . . yes
C(7) C(12) 1.397(4) . . yes
C(8) C(9) 1.392(4) . . yes
C(9) C(10) 1.377(4) . . yes
C(10) C(11) 1.371(4) . . yes
C(11) C(12) 1.391(4) . . yes
C(13) C(14) 1.383(4) . . yes
C(13) C(18) 1.395(4) . . yes
C(14) C(15) 1.401(4) . . yes
C(15) C(16) 1.385(4) . . yes
C(16) C(17) 1.372(4) . . yes
C(17) C(18) 1.384(4) . . yes
C(20) C(21) 1.499(4) . . yes
C(20) C(22) 1.520(4) . . yes
C(20) C(23) 1.486(4) . . yes
C(25) C(26) 1.518(4) . . yes
C(25) C(27) 1.507(4) . . yes
C(25) C(28) 1.487(4) . . yes
C(29) C(29) 1.433(6) . 3_655 yes
C(29) C(30) 1.358(4) . . yes
C(29) C(31) 1.456(4) . 3_655 yes
C(30) C(32) 1.476(4) . . yes
C(32) C(33) 1.405(4) . . yes
C(32) C(37) 1.380(4) . . yes
C(33) C(34) 1.406(4) . . yes
C(34) C(35) 1.354(4) . . yes
C(35) C(36) 1.379(4) . . yes
C(36) C(37) 1.401(4) . . yes
C(39) C(40) 1.502(4) . . yes
C(39) C(41) 1.498(4) . . yes
C(39) C(42) 1.487(5) . . yes
